data_1524380
loop_
_publ_author_name
'Franceschi, E.'

_publ_section_title
;
 On the crystal structures of RE5 In3 and Y5 In3
;
_journal_name_full 'Journal of the Less-Common Metals'
_journal_page_first 157
_journal_page_last 160
_journal_volume 37
_journal_year 1974
_chemical_formula_sum 'Dy5 In3'
_space_group_IT_number 140
_symmetry_space_group_name_Hall '-I 4 2c'
_symmetry_space_group_name_H-M 'I 4/m c m'
_cell_angle_alpha 90
_cell_angle_beta 90
_cell_angle_gamma 90
_cell_formula_units_Z 4
_cell_length_a 12.17
_cell_length_b 12.17
_cell_length_c 5.988
_cell_volume 886.876
_citation_journal_id_ASTM JCOMAH
_cod_data_source_file Franceschi_JCOMAH_1974_1698.cif
_cod_data_source_block Dy5In3
_cod_original_cell_volume 886.8761
_cod_database_code 1524380

loop_
_symmetry_equiv_pos_as_xyz
x,y,z
-y,x,z
-x,-y,z
y,-x,z
x,-y,-z+1/2
y,x,-z+1/2
-x,y,-z+1/2
-y,-x,-z+1/2
-x,-y,-z
y,-x,-z
x,y,-z
-y,x,-z
-x,y,z-1/2
-y,-x,z-1/2
x,-y,z-1/2
y,x,z-1/2
x+1/2,y+1/2,z+1/2
-y+1/2,x+1/2,z+1/2
-x+1/2,-y+1/2,z+1/2
y+1/2,-x+1/2,z+1/2
x+1/2,-y+1/2,-z+1
y+1/2,x+1/2,-z+1
-x+1/2,y+1/2,-z+1
-y+1/2,-x+1/2,-z+1
-x+1/2,-y+1/2,-z+1/2
y+1/2,-x+1/2,-z+1/2
x+1/2,y+1/2,-z+1/2
-y+1/2,x+1/2,-z+1/2
-x+1/2,y+1/2,z
-y+1/2,-x+1/2,z
x+1/2,-y+1/2,z
y+1/2,x+1/2,z

loop_
_atom_site_label
_atom_site_type_symbol
_atom_site_fract_x
_atom_site_fract_y
_atom_site_fract_z
_atom_site_occupancy
_atom_site_U_iso_or_equiv
In2 In 0.16 0.66 0 1 0.0
Dy1 Dy 0 0.5 0.25 1 0.0
In1 In 0 0 0.25 1 0.0
Dy2 Dy 0.085 0.215 0 1 0.0
